data_7024100
loop_
_publ_author_name
'Cheng, Fei'
'Dyke, John M.'
'Ferrante, Francesco'
'Hector, Andrew L.'
'Levason, William'
'Reid, Gillian'
'Webster, Michael'
'Zhang, Wenjian'

_publ_section_title
;
 Synthesis and structural characterisation of germanium(II) halide
 complexes with neutral N-donor ligands.
;
_journal_issue 3
_journal_name_full 'Dalton transactions (Cambridge, England : 2003)'
_journal_page_first 847
_journal_page_last 856
_journal_paper_doi 10.1039/b911016j
_journal_volume 39
_journal_year 2010
_chemical_formula_moiety 'C9 H23 Br Ge N3 1+, Br3 Ge 1-'
_chemical_formula_sum 'C9 H23 Br4 Ge2 N3'
_chemical_formula_weight 638.12
_chemical_name_common
;
Bromo(N-(2-(dimethylamino)ethyl)-N,N',N'-trimethylethane-1,2-
diamine)-germanium(ii) tribromogermanate
;
_chemical_name_systematic
;
Bromo(N-[2-(dimethylamino)ethyl]-N,N',N'-trimethylethane-1,2-diamine)-
germanium(II) tribromogermanate
;
_space_group_IT_number 14
_space_group_name_Hall '-P 2yn'
_symmetry_cell_setting monoclinic
_symmetry_space_group_name_Hall '-P 2yn'
_symmetry_space_group_name_H-M 'P 1 21/n 1'
_atom_sites_solution_hydrogens geom
_atom_sites_solution_primary direct
_atom_sites_solution_secondary difmap
_audit_creation_date 2009-02-23
_audit_creation_method 'SHELXL-97 + hand edit'
_cell_angle_alpha 90.00
_cell_angle_beta 91.332(10)
_cell_angle_gamma 90.00
_cell_formula_units_Z 4
_cell_length_a 6.6108(5)
_cell_length_b 14.143(3)
_cell_length_c 20.132(4)
_cell_measurement_reflns_used 20221
_cell_measurement_temperature 120(2)
_cell_measurement_theta_max 27.48
_cell_measurement_theta_min 2.91
_cell_volume 1881.8(6)
_computing_structure_refinement 'SHELXL-97 (Sheldrick, 1997)'
_computing_structure_solution 'SHELXS-97 (Sheldrick, 1997)'
_diffrn_ambient_temperature 120(2)
_diffrn_measured_fraction_theta_full 0.916
_diffrn_measured_fraction_theta_max 0.916
_diffrn_measurement_device_type 'Bruker-Nonius 95mm CCD camera on \k-goniostat'
_diffrn_measurement_method '\f & \w scans'
_diffrn_radiation_monochromator graphite
_diffrn_radiation_source 'Bruker-Nonius FR591 rotating anode'
_diffrn_radiation_type MoK\a
_diffrn_radiation_wavelength 0.71073
_diffrn_reflns_av_R_equivalents 0.0000
_diffrn_reflns_av_sigmaI/netI 0.1160
_diffrn_reflns_limit_h_max 8
_diffrn_reflns_limit_h_min -8
_diffrn_reflns_limit_k_max 18
_diffrn_reflns_limit_k_min -18
_diffrn_reflns_limit_l_max 26
_diffrn_reflns_limit_l_min -25
_diffrn_reflns_number 17117
_diffrn_reflns_theta_full 27.89
_diffrn_reflns_theta_max 27.89
_diffrn_reflns_theta_min 3.27
_diffrn_standards_number 0
_exptl_absorpt_coefficient_mu 11.678
_exptl_absorpt_correction_T_max 0.7456
_exptl_absorpt_correction_T_min 0.4843
_exptl_absorpt_correction_type multi-scan
_exptl_absorpt_process_details 'G.M. Sheldrick, (2007). SADABS. Version 2007/2. Bruker AXS Inc.'
_exptl_crystal_colour colourless
_exptl_crystal_density_diffrn 2.252
_exptl_crystal_density_method 'not measured'
_exptl_crystal_description block
_exptl_crystal_F_000 1208
_exptl_crystal_size_max 0.22
_exptl_crystal_size_mid 0.12
_exptl_crystal_size_min 0.10
_refine_diff_density_max 1.803
_refine_diff_density_min -2.212
_refine_diff_density_rms 0.414
_refine_ls_extinction_method none
_refine_ls_goodness_of_fit_ref 1.077
_refine_ls_hydrogen_treatment constr
_refine_ls_matrix_type full
_refine_ls_number_parameters 169
_refine_ls_number_reflns 17130
_refine_ls_number_restraints 24
_refine_ls_restrained_S_all 1.077
_refine_ls_R_factor_all 0.1655
_refine_ls_R_factor_gt 0.0961
_refine_ls_shift/su_max 0.001
_refine_ls_shift/su_mean 0.000
_refine_ls_structure_factor_coef Fsqd
_refine_ls_weighting_details 'w=1/[\s^2^(Fo^2^)+(0.0452P)^2^+181.7955P] where P=(Fo^2^+2Fc^2^)/3'
_refine_ls_weighting_scheme calc
_refine_ls_wR_factor_gt 0.1979
_refine_ls_wR_factor_ref 0.2394
_reflns_number_gt 11470
_reflns_number_total 17130
_reflns_threshold_expression I>2sigma(I)
_cod_data_source_file b911016j.txt
_cod_data_source_block 08wz007b
_cod_depositor_comments
;
The following automatic conversions were performed:
'_atom_site_symetry_multiplicity' tag replaced with
'_atom_site_symmetry_multiplicity'.

Automatic conversion script
Id: cif_correct_tags 1440 2010-10-19 06:21:57Z saulius 
;
_cod_original_sg_symbol_H-M 'P 21/n'
_cod_database_code 7024100

loop_
_symmetry_equiv_pos_as_xyz
'x, y, z'
'-x+1/2, y+1/2, -z+1/2'
'-x, -y, -z'
'x-1/2, -y-1/2, z-1/2'

loop_
_atom_site_label
_atom_site_type_symbol
_atom_site_fract_x
_atom_site_fract_y
_atom_site_fract_z
_atom_site_U_iso_or_equiv
_atom_site_adp_type
_atom_site_occupancy
_atom_site_symmetry_multiplicity
_atom_site_calc_flag
_atom_site_refinement_flags
Ge1 Ge 0.7198(2) 0.90633(8) 0.58112(5) 0.0190(3) Uani 1 1 d .
Ge2 Ge 0.2969(2) 0.96652(9) 0.90285(6) 0.0192(3) Uani 1 1 d .
Br1 Br 0.35347(18) 0.91342(9) 0.57667(6) 0.0233(3) Uani 1 1 d .
Br2 Br 0.6691(2) 0.94223(8) 0.90787(6) 0.0233(3) Uani 1 1 d .
Br3 Br 0.27978(18) 1.07487(8) 0.80435(5) 0.0188(3) Uani 1 1 d .
Br4 Br 0.2209(2) 0.81828(8) 0.84396(5) 0.0230(3) Uani 1 1 d .
N1 N 0.7511(15) 1.0564(6) 0.6328(4) 0.0148(18) Uani 1 1 d U
N2 N 0.7594(14) 0.8676(6) 0.6836(4) 0.0130(17) Uani 1 1 d U
N3 N 0.7138(17) 0.7385(6) 0.5738(4) 0.0181(19) Uani 1 1 d U
C1 C 0.5823(19) 1.1220(9) 0.6251(6) 0.021(3) Uani 1 1 d U
H1A H 0.4656 1.0976 0.6489 0.032 Uiso 1 1 calc R
H1B H 0.5465 1.1289 0.5779 0.032 Uiso 1 1 calc R
H1C H 0.6214 1.1837 0.6435 0.032 Uiso 1 1 calc R
C2 C 0.9296(18) 1.0939(9) 0.5975(6) 0.023(3) Uani 1 1 d U
H2A H 0.8932 1.1043 0.5506 0.035 Uiso 1 1 calc R
H2B H 1.0407 1.0481 0.6009 0.035 Uiso 1 1 calc R
H2C H 0.9723 1.1538 0.6178 0.035 Uiso 1 1 calc R
C3 C 0.8000(19) 1.0383(7) 0.7046(5) 0.0179(19) Uani 1 1 d U
H3A H 0.6749 1.0411 0.7306 0.021 Uiso 1 1 calc R
H3B H 0.8944 1.0873 0.7219 0.021 Uiso 1 1 calc R
C4 C 0.8962(18) 0.9413(8) 0.7117(5) 0.019(2) Uani 1 1 d U
H4A H 1.0261 0.9403 0.6882 0.022 Uiso 1 1 calc R
H4B H 0.9249 0.9279 0.7592 0.022 Uiso 1 1 calc R
C5 C 0.569(2) 0.8562(10) 0.7245(6) 0.025(3) Uani 1 1 d U
H5A H 0.4835 0.8063 0.7050 0.038 Uiso 1 1 calc R
H5B H 0.4937 0.9159 0.7246 0.038 Uiso 1 1 calc R
H5C H 0.6074 0.8390 0.7703 0.038 Uiso 1 1 calc R
C6 C 0.867(2) 0.7758(7) 0.6824(5) 0.016(2) Uani 1 1 d U
H6A H 0.8871 0.7523 0.7284 0.020 Uiso 1 1 calc R
H6B H 1.0020 0.7847 0.6630 0.020 Uiso 1 1 calc R
C7 C 0.749(2) 0.7030(7) 0.6419(5) 0.020(2) Uani 1 1 d U
H7A H 0.8259 0.6430 0.6406 0.024 Uiso 1 1 calc R
H7B H 0.6178 0.6904 0.6629 0.024 Uiso 1 1 calc R
C8 C 0.8957(19) 0.7247(10) 0.5336(6) 0.025(3) Uani 1 1 d U
H8A H 1.0106 0.7578 0.5546 0.037 Uiso 1 1 calc R
H8B H 0.8708 0.7500 0.4889 0.037 Uiso 1 1 calc R
H8C H 0.9264 0.6570 0.5307 0.037 Uiso 1 1 calc R
C9 C 0.5352(18) 0.6907(9) 0.5414(6) 0.023(3) Uani 1 1 d U
H9A H 0.5212 0.7117 0.4951 0.035 Uiso 1 1 calc R
H9B H 0.4124 0.7070 0.5652 0.035 Uiso 1 1 calc R
H9C H 0.5550 0.6220 0.5425 0.035 Uiso 1 1 calc R

loop_
_atom_site_aniso_label
_atom_site_aniso_U_11
_atom_site_aniso_U_22
_atom_site_aniso_U_33
_atom_site_aniso_U_23
_atom_site_aniso_U_13
_atom_site_aniso_U_12
Ge1 0.0169(6) 0.0190(6) 0.0211(6) 0.0000(5) -0.0011(5) 0.0017(7)
Ge2 0.0226(7) 0.0174(6) 0.0177(6) -0.0003(5) -0.0004(6) -0.0008(7)
Br1 0.0138(5) 0.0225(6) 0.0333(6) -0.0051(5) -0.0075(5) 0.0055(6)
Br2 0.0210(6) 0.0192(6) 0.0292(6) 0.0020(5) -0.0077(5) -0.0024(6)
Br3 0.0175(5) 0.0146(5) 0.0242(5) 0.0016(4) -0.0028(5) -0.0007(6)
Br4 0.0247(7) 0.0151(5) 0.0289(6) 0.0048(5) -0.0039(6) -0.0081(7)
N1 0.020(4) 0.004(4) 0.021(3) 0.000(3) 0.002(4) 0.005(4)
N2 0.009(4) 0.018(3) 0.012(4) -0.009(3) 0.002(3) 0.008(3)
N3 0.031(5) 0.012(4) 0.011(3) -0.002(3) 0.004(3) -0.005(5)
C1 0.021(5) 0.019(6) 0.024(6) 0.005(5) 0.004(4) 0.012(5)
C2 0.014(4) 0.026(7) 0.029(5) 0.000(5) -0.001(4) -0.001(6)
C3 0.018(6) 0.015(3) 0.020(3) -0.006(4) -0.001(4) 0.013(4)
C4 0.017(5) 0.011(3) 0.027(6) -0.001(4) -0.009(4) 0.006(3)
C5 0.027(5) 0.030(7) 0.020(6) -0.007(6) 0.015(5) -0.002(5)
C6 0.030(6) 0.010(3) 0.009(4) 0.001(4) 0.002(4) 0.007(4)
C7 0.034(7) 0.008(3) 0.019(3) 0.004(3) -0.002(4) 0.003(5)
C8 0.021(4) 0.035(8) 0.018(5) -0.013(6) -0.002(4) -0.008(7)
C9 0.016(4) 0.024(7) 0.029(6) 0.000(5) -0.003(4) 0.005(5)

loop_
_atom_type_symbol
_atom_type_description
_atom_type_scat_dispersion_real
_atom_type_scat_dispersion_imag
_atom_type_scat_source
C C 0.0033 0.0016 'International Tables Vol C Tables 4.2.6.8 and 6.1.1.4'
H H 0.0000 0.0000 'International Tables Vol C Tables 4.2.6.8 and 6.1.1.4'
N N 0.0061 0.0033 'International Tables Vol C Tables 4.2.6.8 and 6.1.1.4'
Ge Ge 0.1547 1.8001 'International Tables Vol C Tables 4.2.6.8 and 6.1.1.4'
Br Br -0.2901 2.4595 'International Tables Vol C Tables 4.2.6.8 and 6.1.1.4'

loop_
_geom_angle_atom_site_label_1
_geom_angle_atom_site_label_2
_geom_angle_atom_site_label_3
_geom_angle
N2 Ge1 N1 78.4(3)
N2 Ge1 N3 78.8(3)
N1 Ge1 N3 157.2(3)
N2 Ge1 Br1 98.4(3)
N1 Ge1 Br1 93.2(3)
N3 Ge1 Br1 91.4(3)
Br4 Ge2 Br2 95.33(6)
Br4 Ge2 Br3 97.76(5)
Br2 Ge2 Br3 98.24(6)
C1 N1 C2 109.7(8)
C1 N1 C3 111.0(9)
C2 N1 C3 111.4(9)
C1 N1 Ge1 117.8(7)
C2 N1 Ge1 99.9(6)
C3 N1 Ge1 106.6(6)
C6 N2 C4 109.5(9)
C6 N2 C5 108.6(9)
C4 N2 C5 111.8(8)
C6 N2 Ge1 104.9(6)
C4 N2 Ge1 104.3(6)
C5 N2 Ge1 117.5(7)
C7 N3 C8 110.6(10)
C7 N3 C9 111.0(9)
C8 N3 C9 110.2(8)
C7 N3 Ge1 106.3(6)
C8 N3 Ge1 98.8(7)
C9 N3 Ge1 119.3(7)
N1 C1 H1A 109.5
N1 C1 H1B 109.5
H1A C1 H1B 109.5
N1 C1 H1C 109.5
H1A C1 H1C 109.5
H1B C1 H1C 109.5
N1 C2 H2A 109.5
N1 C2 H2B 109.5
H2A C2 H2B 109.5
N1 C2 H2C 109.5
H2A C2 H2C 109.5
H2B C2 H2C 109.5
N1 C3 C4 109.0(8)
N1 C3 H3A 109.9
C4 C3 H3A 109.9
N1 C3 H3B 109.9
C4 C3 H3B 109.9
H3A C3 H3B 108.3
N2 C4 C3 110.4(9)
N2 C4 H4A 109.6
C3 C4 H4A 109.6
N2 C4 H4B 109.6
C3 C4 H4B 109.6
H4A C4 H4B 108.1
N2 C5 H5A 109.5
N2 C5 H5B 109.5
H5A C5 H5B 109.5
N2 C5 H5C 109.5
H5A C5 H5C 109.5
H5B C5 H5C 109.5
N2 C6 C7 111.2(9)
N2 C6 H6A 109.4
C7 C6 H6A 109.4
N2 C6 H6B 109.4
C7 C6 H6B 109.4
H6A C6 H6B 108.0
N3 C7 C6 109.7(9)
N3 C7 H7A 109.7
C6 C7 H7A 109.7
N3 C7 H7B 109.7
C6 C7 H7B 109.7
H7A C7 H7B 108.2
N3 C8 H8A 109.5
N3 C8 H8B 109.5
H8A C8 H8B 109.5
N3 C8 H8C 109.5
H8A C8 H8C 109.5
H8B C8 H8C 109.5
N3 C9 H9A 109.5
N3 C9 H9B 109.5
H9A C9 H9B 109.5
N3 C9 H9C 109.5
H9A C9 H9C 109.5
H9B C9 H9C 109.5

loop_
_geom_bond_atom_site_label_1
_geom_bond_atom_site_label_2
_geom_bond_distance
Ge1 N2 2.145(8)
Ge1 N1 2.370(8)
Ge1 N3 2.379(9)
Ge1 Br1 2.4234(18)
Ge2 Br4 2.4547(17)
Ge2 Br2 2.4837(19)
Ge2 Br3 2.5065(16)
N1 C1 1.457(15)
N1 C2 1.488(15)
N1 C3 1.497(13)
N2 C6 1.481(13)
N2 C4 1.484(14)
N2 C5 1.530(14)
N3 C7 1.472(12)
N3 C8 1.478(15)
N3 C9 1.498(15)
C1 H1A 0.9800
C1 H1B 0.9800
C1 H1C 0.9800
C2 H2A 0.9800
C2 H2B 0.9800
C2 H2C 0.9800
C3 C4 1.517(15)
C3 H3A 0.9900
C3 H3B 0.9900
C4 H4A 0.9900
C4 H4B 0.9900
C5 H5A 0.9800
C5 H5B 0.9800
C5 H5C 0.9800
C6 C7 1.518(15)
C6 H6A 0.9900
C6 H6B 0.9900
C7 H7A 0.9900
C7 H7B 0.9900
C8 H8A 0.9800
C8 H8B 0.9800
C8 H8C 0.9800
C9 H9A 0.9800
C9 H9B 0.9800
C9 H9C 0.9800

loop_
_geom_torsion_atom_site_label_1
_geom_torsion_atom_site_label_2
_geom_torsion_atom_site_label_3
_geom_torsion_atom_site_label_4
_geom_torsion
N2 Ge1 N1 C1 -120.0(8)
N3 Ge1 N1 C1 -123.4(10)
Br1 Ge1 N1 C1 -22.1(7)
N2 Ge1 N1 C2 121.4(6)
N3 Ge1 N1 C2 118.1(10)
Br1 Ge1 N1 C2 -140.7(6)
N2 Ge1 N1 C3 5.4(7)
N3 Ge1 N1 C3 2.1(14)
Br1 Ge1 N1 C3 103.3(7)
N1 Ge1 N2 C6 -148.4(7)
N3 Ge1 N2 C6 30.3(7)
Br1 Ge1 N2 C6 120.0(7)
N1 Ge1 N2 C4 -33.3(7)
N3 Ge1 N2 C4 145.4(7)
Br1 Ge1 N2 C4 -124.9(6)
N1 Ge1 N2 C5 91.0(8)
N3 Ge1 N2 C5 -90.3(8)
Br1 Ge1 N2 C5 -0.6(8)
N2 Ge1 N3 C7 -2.4(8)
N1 Ge1 N3 C7 0.9(15)
Br1 Ge1 N3 C7 -100.7(8)
N2 Ge1 N3 C8 -117.0(7)
N1 Ge1 N3 C8 -113.7(10)
Br1 Ge1 N3 C8 144.7(6)
N2 Ge1 N3 C9 123.9(8)
N1 Ge1 N3 C9 127.2(10)
Br1 Ge1 N3 C9 25.6(7)
C1 N1 C3 C4 153.2(10)
C2 N1 C3 C4 -84.3(11)
Ge1 N1 C3 C4 23.7(11)
C6 N2 C4 C3 172.1(9)
C5 N2 C4 C3 -67.6(12)
Ge1 N2 C4 C3 60.4(9)
N1 C3 C4 N2 -57.3(12)
C4 N2 C6 C7 -168.7(9)
C5 N2 C6 C7 69.0(11)
Ge1 N2 C6 C7 -57.4(9)
C8 N3 C7 C6 80.2(11)
C9 N3 C7 C6 -157.2(10)
Ge1 N3 C7 C6 -26.0(12)
N2 C6 C7 N3 57.5(13)
